data_7220779
loop_
_publ_author_name
'Nandarapu, Kumarswamyreddy'
'Muthuraj, Prakash'
'Samydurai, Jayakumar'
'Venkitasamy, KESAVAN'

_publ_section_title
;
 Assembly of 3-allyl-3-ethynyl-oxindole motifs via palladium(II)-catalyzed
 quaternary allylation of 3-ethynyl-3-OBoc-oxindoles
;
_journal_name_full 'RSC Adv.'
_journal_paper_doi 10.1039/C5RA07955A
_journal_year 2015
_chemical_formula_moiety 'C21 H19 I2 N O'
_chemical_formula_sum 'C21 H19 I2 N O'
_chemical_formula_weight 555.17
_chemical_name_systematic
; 
 ? 
;
_space_group_IT_number 2
_symmetry_cell_setting triclinic
_symmetry_space_group_name_Hall '-P 1'
_symmetry_space_group_name_H-M 'P -1'
_atom_sites_solution_hydrogens geom
_atom_sites_solution_primary direct
_atom_sites_solution_secondary difmap
_audit_creation_method SHELXL-97
_audit_update_record
;
2014-11-24 deposited with the CCDC.
2015-06-15 downloaded from the CCDC.
;
_cell_angle_alpha 109.155(3)
_cell_angle_beta 101.187(2)
_cell_angle_gamma 100.463(2)
_cell_formula_units_Z 2
_cell_length_a 8.5479(3)
_cell_length_b 10.8667(5)
_cell_length_c 12.2056(6)
_cell_measurement_reflns_used 9983
_cell_measurement_temperature 293(2)
_cell_measurement_theta_max 31.56
_cell_measurement_theta_min 2.18
_cell_volume 1013.16(8)
_computing_cell_refinement 'APEX2/SAINT (Bruker, 2004)'
_computing_data_collection 'APEX2 (Bruker, 2004)'
_computing_data_reduction 'SAINT/XPREP (Bruker, 2004)'
_computing_molecular_graphics 'ORTEP3 (Farrugia, 1997) and Mercury (Bruno et al., 2002)'
_computing_publication_material 'SHELXL-97 (Sheldrick, 2008)'
_computing_structure_refinement 'SHELXL-97 (Sheldrick, 2008)'
_computing_structure_solution 'SIR92 (Altornare et al., 1993)'
_diffrn_ambient_temperature 293(2)
_diffrn_measured_fraction_theta_full 0.998
_diffrn_measured_fraction_theta_max 0.998
_diffrn_measurement_device_type 'Bruker axs kappa apex2 CCD Diffractometer'
_diffrn_measurement_method '\w and \f scan'
_diffrn_radiation_monochromator graphite
_diffrn_radiation_source 'fine-focus sealed tube'
_diffrn_radiation_type MoK\a
_diffrn_radiation_wavelength 0.71073
_diffrn_reflns_av_R_equivalents 0.0306
_diffrn_reflns_av_sigmaI/netI 0.0207
_diffrn_reflns_limit_h_max 10
_diffrn_reflns_limit_h_min -10
_diffrn_reflns_limit_k_max 13
_diffrn_reflns_limit_k_min -13
_diffrn_reflns_limit_l_max 15
_diffrn_reflns_limit_l_min -15
_diffrn_reflns_number 22501
_diffrn_reflns_theta_full 26.00
_diffrn_reflns_theta_max 26.00
_diffrn_reflns_theta_min 1.84
_exptl_absorpt_coefficient_mu 3.112
_exptl_absorpt_correction_T_max 0.5799
_exptl_absorpt_correction_T_min 0.4029
_exptl_absorpt_correction_type multi-scan
_exptl_absorpt_process_details 'SADABS (Bruker, 2004)'
_exptl_crystal_colour colourless
_exptl_crystal_density_diffrn 1.820
_exptl_crystal_density_method 'not measured'
_exptl_crystal_description block
_exptl_crystal_F_000 532
_exptl_crystal_size_max 0.35
_exptl_crystal_size_mid 0.30
_exptl_crystal_size_min 0.20
_refine_diff_density_max 0.847
_refine_diff_density_min -1.085
_refine_diff_density_rms 0.079
_refine_ls_extinction_method none
_refine_ls_goodness_of_fit_ref 1.040
_refine_ls_hydrogen_treatment mixed
_refine_ls_matrix_type full
_refine_ls_number_parameters 226
_refine_ls_number_reflns 3984
_refine_ls_number_restraints 0
_refine_ls_restrained_S_all 1.040
_refine_ls_R_factor_all 0.0415
_refine_ls_R_factor_gt 0.0300
_refine_ls_shift/su_max 0.000
_refine_ls_shift/su_mean 0.000
_refine_ls_structure_factor_coef Fsqd
_refine_ls_weighting_details 'calc w=1/[\s^2^(Fo^2^)+(0.0261P)^2^+1.7945P] where P=(Fo^2^+2Fc^2^)/3'
_refine_ls_weighting_scheme calc
_refine_ls_wR_factor_gt 0.0657
_refine_ls_wR_factor_ref 0.0726
_reflns_number_gt 3320
_reflns_number_total 3984
_reflns_threshold_expression >2sigma(I)
_cod_data_source_file c5ra07955a2.cif
_cod_data_source_block shelxl
_cod_depositor_comments
;
The following automatic conversions were performed:

'_symmetry_cell_setting' value 'TRICLINIC' changed to 'triclinic'
according to
/usr/data/users/saulius/crontab/automatic-downloads/rss-feeds/RSC/lib/dictionaries/cif_core.dic
dictionary named 'cif_core.dic' version 2.4.2 from 2011-04-26.

Automatic conversion script
Id: cif_fix_values 3271 2015-04-21 07:52:19Z andrius 
;
_cod_original_sg_symbol_H-M P-1
_cod_database_code 7220779

loop_
_symmetry_equiv_pos_as_xyz
'x, y, z'
'-x, -y, -z'

loop_
_atom_site_label
_atom_site_type_symbol
_atom_site_fract_x
_atom_site_fract_y
_atom_site_fract_z
_atom_site_U_iso_or_equiv
_atom_site_adp_type
_atom_site_occupancy
_atom_site_symmetry_multiplicity
_atom_site_calc_flag
_atom_site_refinement_flags
C1 C 0.3339(5) 0.4434(4) 0.2486(3) 0.0458(9) Uani 1 1 d .
H1 H 0.3182 0.3556 0.2464 0.055 Uiso 1 1 calc R
C2 C 0.2000(5) 0.4921(5) 0.2175(4) 0.0551(11) Uani 1 1 d .
H2 H 0.0931 0.4369 0.1950 0.066 Uiso 1 1 calc R
C3 C 0.2239(5) 0.6206(5) 0.2198(4) 0.0550(11) Uani 1 1 d .
H3 H 0.1323 0.6511 0.1979 0.066 Uiso 1 1 calc R
C4 C 0.3787(6) 0.7061(5) 0.2532(4) 0.0529(10) Uani 1 1 d .
H4 H 0.3939 0.7936 0.2547 0.063 Uiso 1 1 calc R
C5 C 0.5120(5) 0.6565(4) 0.2847(3) 0.0408(8) Uani 1 1 d .
C6 C 0.4899(4) 0.5272(4) 0.2825(3) 0.0358(8) Uani 1 1 d .
C7 C 0.6571(4) 0.5047(3) 0.3227(3) 0.0339(7) Uani 1 1 d .
C8 C 0.7742(5) 0.6420(4) 0.3493(3) 0.0418(8) Uani 1 1 d .
C9 C 0.7480(7) 0.8629(5) 0.3422(6) 0.0785(15) Uani 1 1 d .
H9A H 0.6599 0.9002 0.3180 0.118 Uiso 1 1 calc R
H9B H 0.8248 0.8680 0.2950 0.118 Uiso 1 1 calc R
H9C H 0.8039 0.9132 0.4260 0.118 Uiso 1 1 calc R
C10 C 0.6836(5) 0.4660(4) 0.4351(3) 0.0388(8) Uani 1 1 d .
H10A H 0.7500 0.5437 0.5061 0.047 Uiso 1 1 calc R
H10B H 0.5780 0.4345 0.4486 0.047 Uiso 1 1 calc R
C11 C 0.7724(4) 0.3537(3) 0.4105(3) 0.0335(7) Uani 1 1 d .
H11 H 0.8897 0.3954 0.4535 0.040 Uiso 1 1 calc R
C12 C 0.7586(4) 0.3084(3) 0.2766(3) 0.0328(7) Uani 1 1 d .
C13 C 0.6988(4) 0.3917(4) 0.2328(3) 0.0350(7) Uani 1 1 d .
C14 C 0.7129(4) 0.2437(4) 0.4538(3) 0.0422(8) Uani 1 1 d .
H14A H 0.7269 0.2834 0.5400 0.051 Uiso 1 1 calc R
H14B H 0.7808 0.1807 0.4401 0.051 Uiso 1 1 calc R
C15 C 0.8108(4) 0.1880(3) 0.2154(3) 0.0343(7) Uani 1 1 d .
C16 C 0.7157(5) 0.0900(4) 0.1069(4) 0.0505(10) Uani 1 1 d .
H16 H 0.6185 0.1025 0.0679 0.061 Uiso 1 1 calc R
C17 C 0.7608(5) -0.0262(4) 0.0545(4) 0.0598(12) Uani 1 1 d .
H17 H 0.6933 -0.0904 -0.0188 0.072 Uiso 1 1 calc R
C18 C 0.9031(5) -0.0497(4) 0.1080(4) 0.0501(10) Uani 1 1 d .
C19 C 0.9984(5) 0.0483(4) 0.2158(4) 0.0525(10) Uani 1 1 d .
H19 H 1.0962 0.0358 0.2538 0.063 Uiso 1 1 calc R
C20 C 0.9543(4) 0.1651(4) 0.2701(4) 0.0442(9) Uani 1 1 d .
H20 H 1.0215 0.2287 0.3438 0.053 Uiso 1 1 calc R
C21 C 0.9499(7) -0.1784(5) 0.0523(5) 0.0787(16) Uani 1 1 d .
H21A H 0.8686 -0.2341 -0.0225 0.118 Uiso 1 1 calc R
H21B H 0.9549 -0.2259 0.1062 0.118 Uiso 1 1 calc R
H21C H 1.0560 -0.1575 0.0376 0.118 Uiso 1 1 calc R
N1 N 0.6803(4) 0.7228(3) 0.3236(3) 0.0456(8) Uani 1 1 d .
O1 O 0.9229(3) 0.6741(3) 0.3883(3) 0.0603(8) Uani 1 1 d .
I1 I 0.67674(4) 0.39135(3) 0.05988(2) 0.05826(11) Uani 1 1 d .
I2 I 0.45874(4) 0.13531(3) 0.36582(3) 0.06821(12) Uani 1 1 d .

loop_
_atom_site_aniso_label
_atom_site_aniso_U_11
_atom_site_aniso_U_22
_atom_site_aniso_U_33
_atom_site_aniso_U_23
_atom_site_aniso_U_13
_atom_site_aniso_U_12
C1 0.042(2) 0.046(2) 0.043(2) 0.0103(18) 0.0071(17) 0.0130(17)
C2 0.039(2) 0.073(3) 0.045(2) 0.012(2) 0.0084(18) 0.017(2)
C3 0.052(2) 0.082(3) 0.042(2) 0.026(2) 0.0125(19) 0.040(2)
C4 0.070(3) 0.062(3) 0.049(2) 0.031(2) 0.025(2) 0.040(2)
C5 0.049(2) 0.048(2) 0.0348(19) 0.0197(17) 0.0182(16) 0.0199(17)
C6 0.0397(18) 0.039(2) 0.0295(17) 0.0105(15) 0.0109(14) 0.0161(15)
C7 0.0353(17) 0.0345(18) 0.0339(18) 0.0126(15) 0.0107(14) 0.0132(14)
C8 0.042(2) 0.045(2) 0.040(2) 0.0165(17) 0.0128(16) 0.0130(17)
C9 0.082(3) 0.055(3) 0.117(5) 0.052(3) 0.037(3) 0.016(3)
C10 0.047(2) 0.038(2) 0.0323(18) 0.0104(15) 0.0141(15) 0.0148(16)
C11 0.0327(17) 0.0354(18) 0.0291(17) 0.0100(14) 0.0051(13) 0.0085(14)
C12 0.0269(15) 0.0387(19) 0.0295(17) 0.0089(14) 0.0057(13) 0.0104(14)
C13 0.0340(17) 0.044(2) 0.0277(17) 0.0121(15) 0.0090(14) 0.0131(15)
C14 0.0413(19) 0.048(2) 0.038(2) 0.0185(17) 0.0102(16) 0.0107(17)
C15 0.0300(16) 0.0376(19) 0.0367(18) 0.0134(15) 0.0110(14) 0.0119(14)
C16 0.042(2) 0.051(2) 0.045(2) 0.0047(18) -0.0011(17) 0.0201(18)
C17 0.056(3) 0.052(3) 0.051(2) -0.003(2) 0.003(2) 0.019(2)
C18 0.053(2) 0.042(2) 0.060(3) 0.017(2) 0.024(2) 0.0206(18)
C19 0.036(2) 0.050(2) 0.072(3) 0.021(2) 0.0092(19) 0.0198(18)
C20 0.0368(19) 0.038(2) 0.047(2) 0.0080(17) 0.0017(16) 0.0111(16)
C21 0.087(4) 0.056(3) 0.094(4) 0.015(3) 0.030(3) 0.040(3)
N1 0.0509(19) 0.0407(18) 0.055(2) 0.0255(16) 0.0207(16) 0.0153(15)
O1 0.0402(16) 0.0598(19) 0.076(2) 0.0289(16) 0.0067(14) 0.0057(13)
I1 0.0754(2) 0.0798(2) 0.03738(15) 0.03025(14) 0.02214(13) 0.03997(16)
I2 0.04619(17) 0.0592(2) 0.0931(3) 0.02937(17) 0.01663(15) 0.00079(13)

loop_
_atom_type_symbol
_atom_type_description
_atom_type_scat_dispersion_real
_atom_type_scat_dispersion_imag
_atom_type_scat_source
C C 0.0033 0.0016 'International Tables Vol C Tables 4.2.6.8 and 6.1.1.4'
H H 0.0000 0.0000 'International Tables Vol C Tables 4.2.6.8 and 6.1.1.4'
N N 0.0061 0.0033 'International Tables Vol C Tables 4.2.6.8 and 6.1.1.4'
O O 0.0106 0.0060 'International Tables Vol C Tables 4.2.6.8 and 6.1.1.4'
I I -0.4742 1.8119 'International Tables Vol C Tables 4.2.6.8 and 6.1.1.4'

loop_
_geom_angle_atom_site_label_1
_geom_angle_atom_site_label_2
_geom_angle_atom_site_label_3
_geom_angle
C6 C1 C2 118.7(4)
C6 C1 H1 120.6
C2 C1 H1 120.6
C3 C2 C1 120.3(4)
C3 C2 H2 119.8
C1 C2 H2 119.8
C2 C3 C4 122.0(4)
C2 C3 H3 119.0
C4 C3 H3 119.0
C3 C4 C5 117.2(4)
C3 C4 H4 121.4
C5 C4 H4 121.4
C6 C5 C4 121.5(4)
C6 C5 N1 110.0(3)
C4 C5 N1 128.5(4)
C1 C6 C5 120.3(3)
C1 C6 C7 131.0(3)
C5 C6 C7 108.7(3)
C13 C7 C6 115.7(3)
C13 C7 C8 111.5(3)
C6 C7 C8 102.1(3)
C13 C7 C10 101.7(3)
C6 C7 C10 115.2(3)
C8 C7 C10 110.9(3)
O1 C8 N1 125.9(4)
O1 C8 C7 126.3(3)
N1 C8 C7 107.7(3)
N1 C9 H9A 109.5
N1 C9 H9B 109.5
H9A C9 H9B 109.5
N1 C9 H9C 109.5
H9A C9 H9C 109.5
H9B C9 H9C 109.5
C11 C10 C7 107.2(3)
C11 C10 H10A 110.3
C7 C10 H10A 110.3
C11 C10 H10B 110.3
C7 C10 H10B 110.3
H10A C10 H10B 108.5
C14 C11 C12 115.7(3)
C14 C11 C10 114.4(3)
C12 C11 C10 104.3(3)
C14 C11 H11 107.3
C12 C11 H11 107.3
C10 C11 H11 107.3
C13 C12 C15 129.7(3)
C13 C12 C11 110.0(3)
C15 C12 C11 120.3(3)
C12 C13 C7 115.0(3)
C12 C13 I1 126.8(2)
C7 C13 I1 117.9(2)
C11 C14 I2 113.1(2)
C11 C14 H14A 109.0
I2 C14 H14A 109.0
C11 C14 H14B 109.0
I2 C14 H14B 109.0
H14A C14 H14B 107.8
C16 C15 C20 117.2(3)
C16 C15 C12 122.3(3)
C20 C15 C12 120.4(3)
C15 C16 C17 121.6(4)
C15 C16 H16 119.2
C17 C16 H16 119.2
C18 C17 C16 121.6(4)
C18 C17 H17 119.2
C16 C17 H17 119.2
C19 C18 C17 116.8(4)
C19 C18 C21 121.7(4)
C17 C18 C21 121.5(4)
C18 C19 C20 122.3(4)
C18 C19 H19 118.8
C20 C19 H19 118.8
C19 C20 C15 120.4(3)
C19 C20 H20 119.8
C15 C20 H20 119.8
C18 C21 H21A 109.5
C18 C21 H21B 109.5
H21A C21 H21B 109.5
C18 C21 H21C 109.5
H21A C21 H21C 109.5
H21B C21 H21C 109.5
C8 N1 C5 111.5(3)
C8 N1 C9 123.6(4)
C5 N1 C9 124.8(3)

loop_
_geom_bond_atom_site_label_1
_geom_bond_atom_site_label_2
_geom_bond_distance
C1 C6 1.369(5)
C1 C2 1.384(5)
C1 H1 0.9300
C2 C3 1.365(7)
C2 H2 0.9300
C3 C4 1.370(6)
C3 H3 0.9300
C4 C5 1.387(5)
C4 H4 0.9300
C5 C6 1.375(5)
C5 N1 1.396(5)
C6 C7 1.509(5)
C7 C13 1.505(5)
C7 C8 1.532(5)
C7 C10 1.549(5)
C8 O1 1.208(4)
C8 N1 1.361(5)
C9 N1 1.451(5)
C9 H9A 0.9600
C9 H9B 0.9600
C9 H9C 0.9600
C10 C11 1.530(5)
C10 H10A 0.9700
C10 H10B 0.9700
C11 C14 1.505(5)
C11 C12 1.517(4)
C11 H11 0.9800
C12 C13 1.322(5)
C12 C15 1.472(5)
C13 I1 2.082(3)
C14 I2 2.144(4)
C14 H14A 0.9700
C14 H14B 0.9700
C15 C16 1.375(5)
C15 C20 1.384(5)
C16 C17 1.376(5)
C16 H16 0.9300
C17 C18 1.373(6)
C17 H17 0.9300
C18 C19 1.371(6)
C18 C21 1.505(6)
C19 C20 1.382(5)
C19 H19 0.9300
C20 H20 0.9300
C21 H21A 0.9600
C21 H21B 0.9600
C21 H21C 0.9600

loop_
_geom_hbond_atom_site_label_D
_geom_hbond_atom_site_label_H
_geom_hbond_atom_site_label_A
_geom_hbond_distance_DH
_geom_hbond_distance_HA
_geom_hbond_distance_DA
_geom_hbond_angle_DHA
_geom_hbond_site_symmetry_A
C9 H9A I2 0.96 3.29 4.163(5) 152.1 1_565
C11 H11 O1 0.98 2.66 3.346(4) 127.5 2_766

loop_
_geom_torsion_atom_site_label_1
_geom_torsion_atom_site_label_2
_geom_torsion_atom_site_label_3
_geom_torsion_atom_site_label_4
_geom_torsion
C6 C1 C2 C3 0.6(6)
C1 C2 C3 C4 -0.5(6)
C2 C3 C4 C5 0.2(6)
C3 C4 C5 C6 0.0(6)
C3 C4 C5 N1 -178.8(4)
C2 C1 C6 C5 -0.5(5)
C2 C1 C6 C7 178.8(4)
C4 C5 C6 C1 0.2(5)
N1 C5 C6 C1 179.2(3)
C4 C5 C6 C7 -179.3(3)
N1 C5 C6 C7 -0.3(4)
C1 C6 C7 C13 60.3(5)
C5 C6 C7 C13 -120.4(3)
C1 C6 C7 C8 -178.4(4)
C5 C6 C7 C8 0.9(4)
C1 C6 C7 C10 -58.2(5)
C5 C6 C7 C10 121.2(3)
C13 C7 C8 O1 -58.4(5)
C6 C7 C8 O1 177.5(4)
C10 C7 C8 O1 54.3(5)
C13 C7 C8 N1 122.9(3)
C6 C7 C8 N1 -1.3(4)
C10 C7 C8 N1 -124.5(3)
C13 C7 C10 C11 11.9(3)
C6 C7 C10 C11 137.8(3)
C8 C7 C10 C11 -106.9(3)
C7 C10 C11 C14 -140.3(3)
C7 C10 C11 C12 -12.9(4)
C14 C11 C12 C13 135.6(3)
C10 C11 C12 C13 9.0(4)
C14 C11 C12 C15 -45.1(4)
C10 C11 C12 C15 -171.8(3)
C15 C12 C13 C7 179.5(3)
C11 C12 C13 C7 -1.3(4)
C15 C12 C13 I1 -6.1(6)
C11 C12 C13 I1 173.0(2)
C6 C7 C13 C12 -132.4(3)
C8 C7 C13 C12 111.6(3)
C10 C7 C13 C12 -6.8(4)
C6 C7 C13 I1 52.7(4)
C8 C7 C13 I1 -63.4(3)
C10 C7 C13 I1 178.3(2)
C12 C11 C14 I2 -58.5(3)
C10 C11 C14 I2 62.8(3)
C13 C12 C15 C16 -47.2(6)
C11 C12 C15 C16 133.7(4)
C13 C12 C15 C20 137.3(4)
C11 C12 C15 C20 -41.8(5)
C20 C15 C16 C17 0.0(6)
C12 C15 C16 C17 -175.7(4)
C15 C16 C17 C18 -0.1(8)
C16 C17 C18 C19 -0.2(7)
C16 C17 C18 C21 178.3(5)
C17 C18 C19 C20 0.7(7)
C21 C18 C19 C20 -177.8(4)
C18 C19 C20 C15 -0.9(7)
C16 C15 C20 C19 0.5(6)
C12 C15 C20 C19 176.3(4)
O1 C8 N1 C5 -177.6(4)
C7 C8 N1 C5 1.2(4)
O1 C8 N1 C9 -1.3(7)
C7 C8 N1 C9 177.4(4)
C6 C5 N1 C8 -0.6(4)
C4 C5 N1 C8 178.3(4)
C6 C5 N1 C9 -176.8(4)
C4 C5 N1 C9 2.1(6)
